data_4516615
loop_
_publ_author_name
'Zhao, Yan-Wu'
'Zhang, Fu-Qiang'
'Zhang, Xian-Ming'

_publ_section_title
;
 Single Component Lanthanide Hybrids Based on Metal-Organic Framework for
 Near-Ultraviolet White Light LED.
;
_journal_issue 36
_journal_name_full 'ACS applied materials &amp; interfaces'
_journal_page_first 24123
_journal_page_last 24130
_journal_paper_doi 10.1021/acsami.6b07724
_journal_volume 8
_journal_year 2016
_chemical_formula_moiety '0.25(C92 H68 O40 Tb4)'
_chemical_formula_sum 'C23 H19 O10 Tb'
_chemical_formula_weight 614.30
_space_group_crystal_system monoclinic
_space_group_IT_number 12
_space_group_name_Hall '-C 2y'
_space_group_name_H-M_alt 'C 1 2/m 1'
_atom_sites_solution_hydrogens geom
_atom_sites_solution_primary iterative
_atom_sites_solution_secondary difmap
_audit_creation_date 2015-09-13
_audit_creation_method
;
Olex2 1.2
(compiled 2015.01.26 svn.r3150 for OlexSys, GUI svn.r4998)
;
_cell_angle_alpha 90.00
_cell_angle_beta 104.521(2)
_cell_angle_gamma 90.00
_cell_formula_units_Z 4
_cell_length_a 13.8044(11)
_cell_length_b 24.0322(19)
_cell_length_c 8.4465(7)
_cell_measurement_reflns_used 1192
_cell_measurement_temperature 293(2)
_cell_measurement_theta_max 20.137
_cell_measurement_theta_min 2.710
_cell_volume 2712.6(4)
_computing_molecular_graphics 'Olex2 (Dolomanov et al., 2009)'
_computing_publication_material 'Olex2 (Dolomanov et al., 2009)'
_computing_structure_refinement 'XL (Sheldrick, 2008)'
_computing_structure_solution
;
Superflip (Palatinus & Chapuis, 2007;Palatinus & van der Lee, 2008;
Palatinus et al., 2012)
;
_diffrn_ambient_temperature 293(2)
_diffrn_measured_fraction_theta_full 0.998
_diffrn_measured_fraction_theta_max 0.998
_diffrn_measurement_device_type 'CCD area detector'
_diffrn_measurement_method 'phi and omega scans'
_diffrn_radiation_monochromator graphite
_diffrn_radiation_type MoK\a
_diffrn_radiation_wavelength 0.71000
_diffrn_reflns_av_R_equivalents 0.0497
_diffrn_reflns_av_unetI/netI 0.0646
_diffrn_reflns_limit_h_max 16
_diffrn_reflns_limit_h_min -15
_diffrn_reflns_limit_k_max 28
_diffrn_reflns_limit_k_min -28
_diffrn_reflns_limit_l_max 10
_diffrn_reflns_limit_l_min -9
_diffrn_reflns_number 6559
_diffrn_reflns_theta_full 24.99
_diffrn_reflns_theta_max 24.99
_diffrn_reflns_theta_min 1.69
_diffrn_source 'fine-focus sealed tube'
_exptl_absorpt_coefficient_mu 2.654
_exptl_absorpt_correction_T_max 1
_exptl_absorpt_correction_T_min 0.403634
_exptl_absorpt_correction_type multi-scan
_exptl_absorpt_process_details
;
? was used for absorption correction.
R(int) was 0.0494 before and 0.0376 after correction.
The Ratio of minimum to maximum transmission is 0.4036.
The \l/2 correction factor is 0.0015.
;
_exptl_crystal_colour colorless
_exptl_crystal_density_diffrn 1.504
_exptl_crystal_density_method 'not measured'
_exptl_crystal_description block
_exptl_crystal_F_000 1208
_exptl_crystal_size_max 0.1
_exptl_crystal_size_mid 0.06
_exptl_crystal_size_min 0.06
_platon_squeeze_details
;
;
_refine_diff_density_max 2.382
_refine_diff_density_min -0.585
_refine_diff_density_rms 0.223
_refine_ls_extinction_method none
_refine_ls_goodness_of_fit_ref 1.137
_refine_ls_hydrogen_treatment constr
_refine_ls_matrix_type full
_refine_ls_number_parameters 161
_refine_ls_number_reflns 2463
_refine_ls_number_restraints 0
_refine_ls_restrained_S_all 1.137
_refine_ls_R_factor_all 0.0706
_refine_ls_R_factor_gt 0.0578
_refine_ls_shift/su_max 0.001
_refine_ls_shift/su_mean 0.000
_refine_ls_structure_factor_coef Fsqd
_refine_ls_weighting_details 'calc w=1/[\s^2^(Fo^2^)+(0.1032P)^2^+0.0000P] where P=(Fo^2^+2Fc^2^)/3'
_refine_ls_weighting_scheme calc
_refine_ls_wR_factor_gt 0.1682
_refine_ls_wR_factor_ref 0.1743
_reflns_number_gt 2043
_reflns_number_total 2463
_reflns_threshold_expression >2sigma(I)
_cod_data_source_file am6b07724_si_002.cif
_cod_data_source_block 2
_cod_database_code 4516615
_olex2_refinement_description
;
1. Fixed Uiso
 At 1.2 times of:
  All C(H) groups, All C(H,H) groups
 At 1.5 times of:
  All O(H,H) groups
2. Others
 Fixed Sof: H4a(0.5) H4b(0.5)
3.a Rotating group:
 O4(H4a,H4b)
3.b Secondary CH2 refined with riding coordinates:
 C7(H7a,H7b)
3.c Aromatic/amide H refined with riding coordinates:
 C6(H6), C10(H10), C12(H12), C4(H4), C13(H13), C9(H9)
;
_olex2_submission_special_instructions 'No special instructions were received'

loop_
_space_group_symop_id
_space_group_symop_operation_xyz
1 'x, y, z'
2 '-x, y, -z'
3 'x+1/2, y+1/2, z'
4 '-x+1/2, y+1/2, -z'
5 '-x, -y, -z'
6 'x, -y, z'
7 '-x+1/2, -y+1/2, -z'
8 'x+1/2, -y+1/2, z'

loop_
_atom_site_label
_atom_site_type_symbol
_atom_site_fract_x
_atom_site_fract_y
_atom_site_fract_z
_atom_site_U_iso_or_equiv
_atom_site_adp_type
_atom_site_occupancy
_atom_site_calc_flag
_atom_site_site_symmetry_order
_atom_site_refinement_flags_posn
_atom_site_refinement_flags_adp
_atom_site_refinement_flags_occupancy
Tb1 Tb 0.12455(4) 0.5000 0.83258(7) 0.0317(3) Uani 1 d 2 S T P
O5 O 0.0632(6) 0.5737(3) 0.9464(11) 0.059(2) Uani 1 d 1 . . .
O1 O 0.1130(6) 0.5622(4) 0.6070(10) 0.079(3) Uani 1 d 1 . . .
O4 O -0.0482(7) 0.5000 0.6900(13) 0.055(3) Uani 1 d 2 S T P
H4A H -0.0957 0.5030 0.7531 0.082 Uiso 0.50 d 1 GR . .
H4B H -0.0735 0.4655 0.6252 0.082 Uiso 0.50 d 1 GR . .
O2 O 0.2527(6) 0.5650(3) 0.7969(10) 0.061(2) Uani 1 d 1 . . .
O6 O 0.0999(5) 0.7791(3) 0.8154(8) 0.0418(17) Uani 1 d 1 . . .
O3 O 0.2363(11) 0.5000 1.1027(14) 0.086(4) Uani 1 d 2 S T P
C7 C 0.1522(8) 0.7512(4) 0.7110(13) 0.045(2) Uani 1 d 1 . . .
H7A H 0.1075 0.7259 0.6378 0.054 Uiso 1 calc 1 R . .
H7B H 0.2078 0.7299 0.7761 0.054 Uiso 1 calc 1 R . .
C11 C 0.2599(7) 0.8747(4) 0.4346(11) 0.035(2) Uani 1 d 1 . . .
C2 C 0.0000 0.5981(5) 1.0000 0.030(3) Uani 1 d 2 S T P
C3 C 0.0000 0.6606(5) 1.0000 0.031(3) Uani 1 d 2 S T P
C6 C 0.0000 0.7747(5) 1.0000 0.034(3) Uani 1 d 2 S T P
H6 H 0.0000 0.8134 1.0000 0.040 Uiso 1 calc 2 RS T P
C10 C 0.3187(8) 0.8569(4) 0.5854(13) 0.046(3) Uani 1 d 1 . . .
H10 H 0.3821 0.8720 0.6273 0.055 Uiso 1 calc 1 R . .
C1 C 0.2009(7) 0.5816(4) 0.6634(13) 0.038(2) Uani 1 d 1 . . .
C12 C 0.1670(8) 0.8530(5) 0.3751(13) 0.049(3) Uani 1 d 1 . . .
H12 H 0.1272 0.8649 0.2752 0.059 Uiso 1 calc 1 R . .
C8 C 0.1896(7) 0.7953(4) 0.6146(12) 0.038(2) Uani 1 d 1 . . .
C5 C 0.0512(6) 0.7465(4) 0.9052(11) 0.032(2) Uani 1 d 1 . . .
C4 C 0.0537(6) 0.6886(3) 0.9054(10) 0.0291(19) Uani 1 d 1 . . .
H4 H 0.0900 0.6692 0.8442 0.035 Uiso 1 calc 1 R . .
C13 C 0.1323(8) 0.8126(4) 0.4657(14) 0.049(3) Uani 1 d 1 . . .
H13 H 0.0692 0.7972 0.4246 0.059 Uiso 1 calc 1 R . .
C9 C 0.2830(8) 0.8177(4) 0.6699(13) 0.048(3) Uani 1 d 1 . . .
H9 H 0.3232 0.8056 0.7693 0.058 Uiso 1 calc 1 R . .

loop_
_atom_site_aniso_label
_atom_site_aniso_U_11
_atom_site_aniso_U_22
_atom_site_aniso_U_33
_atom_site_aniso_U_23
_atom_site_aniso_U_13
_atom_site_aniso_U_12
Tb1 0.0449(4) 0.0234(4) 0.0354(4) 0.000 0.0260(3) 0.000
O5 0.077(5) 0.024(3) 0.092(6) -0.003(4) 0.055(5) 0.006(4)
O1 0.069(6) 0.107(7) 0.057(5) 0.041(5) 0.007(4) -0.045(5)
O4 0.050(6) 0.058(7) 0.057(7) 0.000 0.017(5) 0.000
O2 0.058(5) 0.068(5) 0.057(5) 0.027(4) 0.017(4) -0.018(4)
O6 0.063(4) 0.025(3) 0.050(4) 0.006(3) 0.038(4) -0.007(3)
O3 0.133(12) 0.082(9) 0.039(7) 0.000 0.012(7) 0.000
C7 0.059(6) 0.039(6) 0.049(6) 0.001(5) 0.037(5) -0.002(5)
C11 0.044(5) 0.033(5) 0.032(5) 0.002(4) 0.018(4) -0.004(4)
C2 0.039(7) 0.022(6) 0.035(7) 0.000 0.018(6) 0.000
C3 0.043(7) 0.021(6) 0.035(7) 0.000 0.022(6) 0.000
C6 0.044(8) 0.019(6) 0.039(8) 0.000 0.013(6) 0.000
C10 0.041(6) 0.047(6) 0.048(6) 0.009(5) 0.010(5) -0.018(5)
C1 0.044(6) 0.034(5) 0.042(6) 0.002(4) 0.020(5) -0.006(4)
C12 0.046(6) 0.063(7) 0.041(6) 0.013(5) 0.014(5) -0.013(5)
C8 0.050(6) 0.035(5) 0.041(6) 0.001(4) 0.031(5) -0.002(4)
C5 0.041(5) 0.029(5) 0.029(5) 0.001(4) 0.016(4) -0.008(4)
C4 0.039(5) 0.023(4) 0.031(5) 0.000(3) 0.020(4) 0.002(4)
C13 0.037(5) 0.056(6) 0.054(7) 0.007(5) 0.009(5) -0.014(5)
C9 0.051(6) 0.049(6) 0.042(6) 0.013(5) 0.009(5) -0.007(5)

loop_
_atom_type_symbol
_atom_type_description
_atom_type_scat_dispersion_real
_atom_type_scat_dispersion_imag
_atom_type_scat_source
C C 0.0033 0.0016 'International Tables Vol C Tables 4.2.6.8 and 6.1.1.4'
H H 0.0000 0.0000 'International Tables Vol C Tables 4.2.6.8 and 6.1.1.4'
O O 0.0106 0.0060 'International Tables Vol C Tables 4.2.6.8 and 6.1.1.4'
Tb Tb -0.1723 4.1537 'International Tables Vol C Tables 4.2.6.8 and 6.1.1.4'

loop_
_geom_angle_atom_site_label_1
_geom_angle_atom_site_label_2
_geom_angle_atom_site_label_3
_geom_angle
_geom_angle_site_symmetry_1
_geom_angle_site_symmetry_3
O5 Tb1 O5 102.1(4) 6_565 .
O5 Tb1 O1 83.9(3) 6_565 6_565
O5 Tb1 O1 149.7(3) . 6_565
O5 Tb1 O1 149.7(3) 6_565 .
O5 Tb1 O1 83.9(3) . .
O5 Tb1 O4 77.5(3) 6_565 .
O5 Tb1 O4 77.5(3) . .
O5 Tb1 O2 155.5(3) . 6_565
O5 Tb1 O2 84.9(3) . .
O5 Tb1 O2 84.9(3) 6_565 6_565
O5 Tb1 O2 155.5(3) 6_565 .
O5 Tb1 O3 79.5(3) 6_565 .
O5 Tb1 O3 79.5(3) . .
O5 Tb1 C1 173.2(3) 6_565 .
O5 Tb1 C1 84.2(3) . .
O5 Tb1 C1 84.2(3) 6_565 6_565
O5 Tb1 C1 173.2(3) . 6_565
O1 Tb1 O1 77.2(5) 6_565 .
O1 Tb1 O2 53.6(3) . .
O1 Tb1 O2 53.6(3) 6_565 6_565
O1 Tb1 O2 102.0(3) . 6_565
O1 Tb1 O2 102.0(3) 6_565 .
O1 Tb1 O3 130.7(3) 6_565 .
O1 Tb1 O3 130.7(3) . .
O1 Tb1 C1 27.2(3) 6_565 6_565
O1 Tb1 C1 89.4(3) . 6_565
O1 Tb1 C1 27.2(3) . .
O1 Tb1 C1 89.4(3) 6_565 .
O4 Tb1 O1 74.9(3) . .
O4 Tb1 O1 74.9(3) . 6_565
O4 Tb1 O2 127.0(2) . .
O4 Tb1 O2 127.0(2) . 6_565
O4 Tb1 O3 143.0(5) . .
O4 Tb1 C1 101.5(3) . .
O4 Tb1 C1 101.5(3) . 6_565
O2 Tb1 O2 79.8(4) . 6_565
O2 Tb1 C1 90.5(3) 6_565 .
O2 Tb1 C1 90.5(3) . 6_565
O2 Tb1 C1 26.4(3) . .
O2 Tb1 C1 26.4(3) 6_565 6_565
O3 Tb1 O2 78.8(3) . 6_565
O3 Tb1 O2 78.8(3) . .
O3 Tb1 C1 104.5(3) . 6_565
O3 Tb1 C1 104.5(3) . .
C1 Tb1 C1 89.5(4) 6_565 .
C2 O5 Tb1 154.3(7) . .
C1 O1 Tb1 93.6(6) . .
Tb1 O4 H4A 117.5 . .
Tb1 O4 H4B 116.2 . .
H4A O4 H4B 100.1 . .
C1 O2 Tb1 92.7(6) . .
C5 O6 C7 117.5(7) . .
O6 C7 H7A 110.3 . .
O6 C7 H7B 110.3 . .
O6 C7 C8 107.2(7) . .
H7A C7 H7B 108.5 . .
C8 C7 H7A 110.3 . .
C8 C7 H7B 110.3 . .
C10 C11 C1 120.3(8) . 7_566
C12 C11 C10 119.9(9) . .
C12 C11 C1 119.8(9) . 7_566
O5 C2 O5 122.8(12) 2_557 .
O5 C2 C3 118.6(6) . .
O5 C2 C3 118.6(6) 2_557 .
C4 C3 C2 118.9(5) . .
C4 C3 C2 118.9(5) 2_557 .
C4 C3 C4 122.2(11) 2_557 .
C5 C6 H6 119.6 2_557 .
C5 C6 H6 119.6 . .
C5 C6 C5 120.8(11) 2_557 .
C11 C10 H10 120.3 . .
C9 C10 C11 119.4(9) . .
C9 C10 H10 120.3 . .
O1 C1 Tb1 59.2(5) . .
O1 C1 C11 118.9(9) . 7_566
O2 C1 Tb1 60.9(5) . .
O2 C1 O1 120.1(8) . .
O2 C1 C11 121.0(9) . 7_566
C11 C1 Tb1 177.9(7) 7_566 .
C11 C12 H12 120.4 . .
C11 C12 C13 119.2(10) . .
C13 C12 H12 120.4 . .
C13 C8 C7 120.8(9) . .
C9 C8 C7 121.0(9) . .
C9 C8 C13 118.1(9) . .
O6 C5 C4 123.6(8) . .
C6 C5 O6 115.7(8) . .
C6 C5 C4 120.6(8) . .
C3 C4 H4 121.1 . .
C5 C4 C3 117.9(8) . .
C5 C4 H4 121.1 . .
C12 C13 H13 119.5 . .
C8 C13 C12 121.0(10) . .
C8 C13 H13 119.5 . .
C10 C9 C8 122.3(10) . .
C10 C9 H9 118.9 . .
C8 C9 H9 118.9 . .

loop_
_geom_bond_atom_site_label_1
_geom_bond_atom_site_label_2
_geom_bond_distance
_geom_bond_site_symmetry_2
Tb1 O5 2.276(7) 6_565
Tb1 O5 2.276(6) .
Tb1 O1 2.396(7) 6_565
Tb1 O1 2.396(7) .
Tb1 O4 2.387(10) .
Tb1 O2 2.436(7) 6_565
Tb1 O2 2.436(7) .
Tb1 O3 2.412(12) .
Tb1 C1 2.784(9) .
Tb1 C1 2.784(9) 6_565
O5 C2 1.229(9) .
O1 C1 1.275(12) .
O4 H4A 0.9452 .
O4 H4B 1.0066 .
O2 C1 1.239(12) .
O6 C7 1.438(10) .
O6 C5 1.377(10) .
C7 H7A 0.9700 .
C7 H7B 0.9700 .
C7 C8 1.506(12) .
C11 C10 1.395(14) .
C11 C1 1.519(12) 7_566
C11 C12 1.358(14) .
C2 O5 1.229(9) 2_557
C2 C3 1.502(16) .
C3 C4 1.392(10) .
C3 C4 1.392(10) 2_557
C6 H6 0.9300 .
C6 C5 1.372(10) .
C6 C5 1.372(10) 2_557
C10 H10 0.9300 .
C10 C9 1.347(13) .
C1 C11 1.519(12) 7_566
C12 H12 0.9300 .
C12 C13 1.393(14) .
C8 C13 1.372(14) .
C8 C9 1.367(14) .
C5 C4 1.392(11) .
C4 H4 0.9300 .
C13 H13 0.9300 .
C9 H9 0.9300 .

loop_
_geom_torsion_atom_site_label_1
_geom_torsion_atom_site_label_2
_geom_torsion_atom_site_label_3
_geom_torsion_atom_site_label_4
_geom_torsion
_geom_torsion_site_symmetry_1
_geom_torsion_site_symmetry_4
Tb1 O5 C2 O5 24.5(12) . 2_557
Tb1 O5 C2 C3 -155.5(12) . .
Tb1 O1 C1 O2 -1.7(11) . .
Tb1 O1 C1 C11 178.9(7) . 7_566
Tb1 O2 C1 O1 1.6(11) . .
Tb1 O2 C1 C11 -179.0(8) . 7_566
O5 Tb1 O5 C2 -35.3(17) 6_565 .
O5 Tb1 O1 C1 89.1(7) . .
O5 Tb1 O1 C1 -167.4(5) 6_565 .
O5 Tb1 O2 C1 164.8(6) 6_565 .
O5 Tb1 O2 C1 -87.0(7) . .
O5 Tb1 C1 O1 69(3) 6_565 .
O5 Tb1 C1 O1 -87.9(7) . .
O5 Tb1 C1 O2 -113(2) 6_565 .
O5 Tb1 C1 O2 90.4(7) . .
O5 Tb1 C1 C11 -115(19) . 7_566
O5 Tb1 C1 C11 42(20) 6_565 7_566
O5 C2 C3 C4 15.4(6) 2_557 2_557
O5 C2 C3 C4 -164.6(6) 2_557 .
O5 C2 C3 C4 -164.6(6) . 2_557
O5 C2 C3 C4 15.4(6) . .
O1 Tb1 O5 C2 63.3(17) 6_565 .
O1 Tb1 O5 C2 114.6(15) . .
O1 Tb1 O1 C1 -114.7(6) 6_565 .
O1 Tb1 O2 C1 -0.9(6) . .
O1 Tb1 O2 C1 63.1(7) 6_565 .
O1 Tb1 C1 O1 62.4(7) 6_565 .
O1 Tb1 C1 O2 -119.2(7) 6_565 .
O1 Tb1 C1 O2 178.3(11) . .
O1 Tb1 C1 C11 36(19) 6_565 7_566
O1 Tb1 C1 C11 -27(18) . 7_566
O4 Tb1 O5 C2 38.7(15) . .
O4 Tb1 O1 C1 167.8(7) . .
O4 Tb1 O2 C1 -16.9(8) . .
O4 Tb1 C1 O1 -12.1(7) . .
O4 Tb1 C1 O2 166.3(6) . .
O4 Tb1 C1 C11 -39(19) . 7_566
O2 Tb1 O5 C2 168.4(15) . .
O2 Tb1 O5 C2 -139.9(13) 6_565 .
O2 Tb1 O1 C1 0.9(6) . .
O2 Tb1 O1 C1 -66.7(7) 6_565 .
O2 Tb1 O2 C1 112.3(6) 6_565 .
O2 Tb1 C1 O1 116.0(7) 6_565 .
O2 Tb1 C1 O1 -178.3(11) . .
O2 Tb1 C1 O2 -65.6(7) 6_565 .
O2 Tb1 C1 C11 155(19) . 7_566
O2 Tb1 C1 C11 89(19) 6_565 7_566
O6 C7 C8 C13 -90.4(11) . .
O6 C7 C8 C9 92.0(11) . .
O6 C5 C4 C3 -179.1(7) . .
O3 Tb1 O5 C2 -112.1(15) . .
O3 Tb1 O1 C1 18.6(9) . .
O3 Tb1 O2 C1 -167.3(7) . .
O3 Tb1 C1 O1 -165.5(7) . .
O3 Tb1 C1 O2 12.9(7) . .
O3 Tb1 C1 C11 168(19) . 7_566
C7 O6 C5 C6 -178.4(8) . .
C7 O6 C5 C4 2.8(13) . .
C7 C8 C13 C12 -179.2(10) . .
C7 C8 C9 C10 179.4(9) . .
C11 C10 C9 C8 -1.3(17) . .
C11 C12 C13 C8 1.0(17) . .
C2 C3 C4 C5 179.0(6) . .
C6 C5 C4 C3 2.1(12) . .
C10 C11 C12 C13 -0.6(16) . .
C1 Tb1 O5 C2 141.9(15) . .
C1 Tb1 O5 C2 121(2) 6_565 .
C1 Tb1 O1 C1 -90.1(8) 6_565 .
C1 Tb1 O2 C1 88.0(7) 6_565 .
C1 Tb1 C1 O1 89.6(7) 6_565 .
C1 Tb1 C1 O2 -92.0(7) 6_565 .
C1 Tb1 C1 C11 63(19) 6_565 7_566
C1 C11 C10 C9 -179.4(9) 7_566 .
C1 C11 C12 C13 179.5(10) 7_566 .
C12 C11 C10 C9 0.7(16) . .
C5 O6 C7 C8 174.4(8) . .
C5 C6 C5 O6 -180.0(9) 2_557 .
C5 C6 C5 C4 -1.1(6) 2_557 .
C4 C3 C4 C5 -1.0(6) 2_557 .
C13 C8 C9 C10 1.7(16) . .
C9 C8 C13 C12 -1.6(16) . .

loop_
_platon_squeeze_void_nr
_platon_squeeze_void_average_x
_platon_squeeze_void_average_y
_platon_squeeze_void_average_z
_platon_squeeze_void_volume
_platon_squeeze_void_count_electrons
_platon_squeeze_void_content
1 0.000 0.000 -0.033 296 77 ' '
2 0.500 0.500 0.004 296 77 ' '
